data_1557876
loop_
_publ_author_name
'Yan, Chenting'
'Takeshita, Masato'
'Nakatsuji, Jun-ya'
'Kurosaki, Akihiro'
'Sato, Kaoko'
'Shang, Rong'
'Nakamoto, Masaaki'
'Yamamoto, Yohsuke'
'Adachi, Yohei'
'Furukawa, Ko'
'Kishi, Ryohei'
'Nakano, Masayoshi'

_publ_section_title
;
 Synthesis and properties of hypervalent electron-rich pentacoordinate
 nitrogen compounds
;
_journal_issue 19
_journal_name_full 'Chemical Science'
_journal_page_first 5082
_journal_page_last 5088
_journal_paper_doi 10.1039/D0SC00002G
_journal_volume 11
_journal_year 2020
_chemical_formula_sum 'C30 H33 Cl8 N O4 Sb'
_chemical_formula_weight 876.92
_space_group_crystal_system monoclinic
_space_group_IT_number 14
_space_group_name_Hall '-P 2yn'
_space_group_name_H-M_alt 'P 1 21/n 1'
_atom_sites_solution_hydrogens geom
_audit_creation_method SHELXL-2014/5
_audit_update_record
;
2019-08-05 deposited with the CCDC.	2020-04-13 downloaded from the CCDC.
;
_cell_angle_alpha 90
_cell_angle_beta 90.770(4)
_cell_angle_gamma 90
_cell_formula_units_Z 4
_cell_length_a 12.156(3)
_cell_length_b 15.548(3)
_cell_length_c 19.482(4)
_cell_measurement_reflns_used 1967
_cell_measurement_temperature 173(2)
_cell_measurement_theta_max 21.77
_cell_measurement_theta_min 2.36
_cell_volume 3681.8(14)
_computing_cell_refinement 'Bruker APEX2'
_computing_data_collection 'Bruker APEX2'
_computing_data_reduction 'Bruker SAINT'
_computing_molecular_graphics 'Bruker SHELXTL'
_computing_publication_material 'Bruker SHELXTL'
_computing_structure_refinement 'SHELXL-2014/5 (Sheldrick, 2014)'
_computing_structure_solution SIR-2004
_diffrn_ambient_temperature 173(2)
_diffrn_measured_fraction_theta_full 0.999
_diffrn_measured_fraction_theta_max 0.998
_diffrn_measurement_device_type 'Bruker APEX-II CCD'
_diffrn_measurement_method '\f and \w scans'
_diffrn_radiation_type MoK\a
_diffrn_radiation_wavelength 0.71073
_diffrn_reflns_av_R_equivalents 0.0860
_diffrn_reflns_av_unetI/netI 0.1375
_diffrn_reflns_Laue_measured_fraction_full 0.999
_diffrn_reflns_Laue_measured_fraction_max 0.998
_diffrn_reflns_limit_h_max 7
_diffrn_reflns_limit_h_min -15
_diffrn_reflns_limit_k_max 20
_diffrn_reflns_limit_k_min -20
_diffrn_reflns_limit_l_max 25
_diffrn_reflns_limit_l_min -25
_diffrn_reflns_number 20884
_diffrn_reflns_point_group_measured_fraction_full 0.999
_diffrn_reflns_point_group_measured_fraction_max 0.998
_diffrn_reflns_theta_full 26.000
_diffrn_reflns_theta_max 27.479
_diffrn_reflns_theta_min 1.676
_exptl_absorpt_coefficient_mu 1.365
_exptl_absorpt_correction_T_max 0.9732
_exptl_absorpt_correction_T_min 0.7748
_exptl_absorpt_correction_type multi-scan
_exptl_crystal_colour blue
_exptl_crystal_density_diffrn 1.582
_exptl_crystal_density_method 'not measured'
_exptl_crystal_description block
_exptl_crystal_F_000 1756
_exptl_crystal_size_max 0.080
_exptl_crystal_size_mid 0.020
_exptl_crystal_size_min 0.020
_refine_diff_density_max 0.849
_refine_diff_density_min -0.848
_refine_diff_density_rms 0.117
_refine_ls_extinction_method none
_refine_ls_goodness_of_fit_ref 0.900
_refine_ls_hydrogen_treatment constr
_refine_ls_matrix_type full
_refine_ls_number_parameters 411
_refine_ls_number_reflns 8431
_refine_ls_number_restraints 0
_refine_ls_restrained_S_all 0.900
_refine_ls_R_factor_all 0.1333
_refine_ls_R_factor_gt 0.0573
_refine_ls_shift/su_max 0.001
_refine_ls_shift/su_mean 0.000
_refine_ls_structure_factor_coef Fsqd
_refine_ls_weighting_details 'w=1/[\s^2^(Fo^2^)+(0.0312P)^2^] where P=(Fo^2^+2Fc^2^)/3'
_refine_ls_weighting_scheme calc
_refine_ls_wR_factor_gt 0.0894
_refine_ls_wR_factor_ref 0.1058
_reflns_Friedel_coverage 0.000
_reflns_number_gt 4448
_reflns_number_total 8431
_reflns_threshold_expression 'I > 2\s(I)'
_cod_data_source_file d0sc00002g2.cif
_cod_data_source_block 3iPr_a
_cod_depositor_comments
;Adding full bibliography for 1557869--1557876.cif.

 Adding full bibliography for 1557869--1557876.cif.
;
_cod_original_cell_volume 3681.6(13)
_cod_original_sg_symbol_H-M 'P 21/n'
_cod_database_code 1557876
_shelx_space_group_comment
;
The symmetry employed for this shelxl refinement is uniquely defined
by the following loop, which should always be used as a source of
symmetry information in preference to the above space-group names.
They are only intended as comments.
;
_shelx_estimated_absorpt_t_min 0.899
_shelx_estimated_absorpt_t_max 0.973
_shelxl_version_number 2014/5

loop_
_space_group_symop_operation_xyz
'x, y, z'
'-x+1/2, y+1/2, -z+1/2'
'-x, -y, -z'
'x-1/2, -y-1/2, z-1/2'

loop_
_atom_site_label
_atom_site_type_symbol
_atom_site_fract_x
_atom_site_fract_y
_atom_site_fract_z
_atom_site_U_iso_or_equiv
_atom_site_adp_type
_atom_site_occupancy
_atom_site_site_symmetry_order
_atom_site_calc_flag
_atom_site_refinement_flags_posn
_atom_site_refinement_flags_adp
_atom_site_refinement_flags_occupancy
_atom_site_disorder_assembly
_atom_site_disorder_group
Sb1 Sb 0.42174(3) 0.22453(2) 0.68147(2) 0.02851(11) Uani 1 1 d . . . . .
Cl11 Cl 0.52693(11) 0.15898(9) 0.76962(7) 0.0414(4) Uani 1 1 d . . . . .
Cl12 Cl 0.31446(13) 0.28606(12) 0.59316(8) 0.0605(5) Uani 1 1 d . . . . .
Cl13 Cl 0.28009(11) 0.12223(11) 0.69977(8) 0.0540(5) Uani 1 1 d . . . . .
Cl14 Cl 0.56564(12) 0.32358(9) 0.66384(8) 0.0445(4) Uani 1 1 d . . . . .
Cl15 Cl 0.50038(11) 0.13017(9) 0.59986(8) 0.0458(4) Uani 1 1 d . . . . .
Cl16 Cl 0.34430(13) 0.31767(10) 0.76246(8) 0.0530(4) Uani 1 1 d . . . . .
Cl1 Cl 0.07622(13) 0.01047(10) 0.89527(9) 0.0612(5) Uani 1 1 d . . . . .
Cl2 Cl 0.37265(13) 0.48400(10) 1.24384(8) 0.0494(4) Uani 1 1 d . . . . .
O1 O 0.3549(2) 0.37730(19) 0.93507(17) 0.0254(8) Uani 1 1 d . . . . .
O2 O 0.4952(3) 0.4642(2) 0.9101(2) 0.0511(12) Uani 1 1 d . . . . .
O3 O 0.6242(3) 0.0354(2) 1.01564(19) 0.0432(10) Uani 1 1 d . . . . .
O4 O 0.5091(3) 0.1137(2) 1.07922(17) 0.0317(9) Uani 1 1 d . . . . .
N1 N 0.4076(3) 0.2421(2) 1.0139(2) 0.0198(9) Uani 1 1 d . . . . .
C1 C 0.5114(4) 0.2468(3) 0.9779(2) 0.0216(12) Uani 1 1 d . . . . .
C2 C 0.5356(4) 0.3199(3) 0.9394(2) 0.0222(11) Uani 1 1 d . . . . .
C3 C 0.6359(4) 0.3241(3) 0.9065(3) 0.0283(12) Uani 1 1 d . . . . .
H3 H 0.6527 0.3743 0.8809 0.034 Uiso 1 1 calc R U . . .
C4 C 0.7126(4) 0.2585(3) 0.9093(3) 0.0276(13) Uani 1 1 d . . . . .
C5 C 0.6840(4) 0.1858(3) 0.9462(2) 0.0282(12) Uani 1 1 d . . . . .
H5 H 0.7335 0.1385 0.9473 0.034 Uiso 1 1 calc R U . . .
C6 C 0.5857(4) 0.1792(3) 0.9817(2) 0.0201(11) Uani 1 1 d . . . . .
C7 C 0.8221(4) 0.2674(4) 0.8729(3) 0.0340(13) Uani 1 1 d . . . . .
C11 C 0.3262(4) 0.1900(3) 0.9862(2) 0.0221(11) Uani 1 1 d . . . . .
C12 C 0.2429(4) 0.1558(3) 1.0278(3) 0.0307(13) Uani 1 1 d . . . . .
H12 H 0.2403 0.1700 1.0752 0.037 Uiso 1 1 calc R U . . .
C13 C 0.1661(4) 0.1022(3) 0.9993(3) 0.0381(14) Uani 1 1 d . . . . .
H13 H 0.1099 0.0786 1.0270 0.046 Uiso 1 1 calc R U . . .
C14 C 0.1697(4) 0.0819(3) 0.9301(3) 0.0338(14) Uani 1 1 d . . . . .
C15 C 0.2485(4) 0.1157(3) 0.8886(3) 0.0333(13) Uani 1 1 d . . . . .
H15 H 0.2485 0.1024 0.8410 0.040 Uiso 1 1 calc R U . . .
C16 C 0.3279(4) 0.1691(3) 0.9162(3) 0.0279(12) Uani 1 1 d . . . . .
H16 H 0.3838 0.1918 0.8879 0.033 Uiso 1 1 calc R U . . .
C17 C 0.3965(4) 0.2942(3) 1.0719(2) 0.0213(11) Uani 1 1 d . . . . .
C18 C 0.4902(4) 0.3172(3) 1.1102(2) 0.0257(12) Uani 1 1 d . . . . .
H18 H 0.5597 0.2939 1.0985 0.031 Uiso 1 1 calc R U . . .
C19 C 0.4827(4) 0.3725(3) 1.1643(3) 0.0286(13) Uani 1 1 d . . . . .
H19 H 0.5461 0.3871 1.1908 0.034 Uiso 1 1 calc R U . . .
C20 C 0.3807(4) 0.4071(3) 1.1798(3) 0.0301(13) Uani 1 1 d . . . . .
C21 C 0.2871(4) 0.3839(3) 1.1437(3) 0.0331(13) Uani 1 1 d . . . . .
H21 H 0.2177 0.4068 1.1563 0.040 Uiso 1 1 calc R U . . .
C22 C 0.2943(4) 0.3278(3) 1.0898(3) 0.0276(12) Uani 1 1 d . . . . .
H22 H 0.2300 0.3119 1.0646 0.033 Uiso 1 1 calc R U . . .
C23 C 0.4599(4) 0.3957(3) 0.9266(3) 0.0279(12) Uani 1 1 d . . . . .
C24 C 0.2761(4) 0.4461(3) 0.9162(3) 0.0322(13) Uani 1 1 d . . . . .
H24 H 0.3005 0.4739 0.8727 0.039 Uiso 1 1 calc R U . . .
C25 C 0.1678(4) 0.4012(3) 0.9030(3) 0.0421(15) Uani 1 1 d . . . . .
H25A H 0.1128 0.4433 0.8875 0.063 Uiso 1 1 calc R U . . .
H25B H 0.1431 0.3740 0.9455 0.063 Uiso 1 1 calc R U . . .
H25C H 0.1771 0.3573 0.8676 0.063 Uiso 1 1 calc R U . . .
C26 C 0.2718(5) 0.5128(3) 0.9716(3) 0.0449(16) Uani 1 1 d . . . . .
H26A H 0.3457 0.5361 0.9798 0.067 Uiso 1 1 calc R U . . .
H26B H 0.2447 0.4866 1.0138 0.067 Uiso 1 1 calc R U . . .
H26C H 0.2222 0.5594 0.9572 0.067 Uiso 1 1 calc R U . . .
C27 C 0.5753(4) 0.1002(3) 1.0262(3) 0.0255(12) Uani 1 1 d . . . . .
C28 C 0.5061(4) 0.0472(3) 1.1335(3) 0.0348(14) Uani 1 1 d . . . . .
H28 H 0.5245 -0.0103 1.1138 0.042 Uiso 1 1 calc R U . . .
C29 C 0.3881(5) 0.0477(4) 1.1582(3) 0.0521(17) Uani 1 1 d . . . . .
H29A H 0.3674 0.1063 1.1712 0.078 Uiso 1 1 calc R U . . .
H29B H 0.3818 0.0097 1.1981 0.078 Uiso 1 1 calc R U . . .
H29C H 0.3391 0.0273 1.1213 0.078 Uiso 1 1 calc R U . . .
C30 C 0.5885(5) 0.0712(4) 1.1875(3) 0.0570(19) Uani 1 1 d . . . . .
H30A H 0.6626 0.0687 1.1684 0.086 Uiso 1 1 calc R U . . .
H30B H 0.5834 0.0310 1.2261 0.086 Uiso 1 1 calc R U . . .
H30C H 0.5736 0.1298 1.2036 0.086 Uiso 1 1 calc R U . . .
C8 C 0.7989(8) 0.2716(8) 0.7948(5) 0.044(2) Uani 0.67(2) 1 d . . P A 1
H8A H 0.8687 0.2736 0.7703 0.066 Uiso 0.67(2) 1 calc R U P A 1
H8B H 0.7559 0.3233 0.7841 0.066 Uiso 0.67(2) 1 calc R U P A 1
H8C H 0.7573 0.2205 0.7804 0.066 Uiso 0.67(2) 1 calc R U P A 1
C9 C 0.9001(8) 0.1903(8) 0.8888(6) 0.044(2) Uani 0.67(2) 1 d . . P A 1
H9A H 0.8653 0.1368 0.8732 0.066 Uiso 0.67(2) 1 calc R U P A 1
H9B H 0.9144 0.1872 0.9384 0.066 Uiso 0.67(2) 1 calc R U P A 1
H9C H 0.9697 0.1984 0.8648 0.066 Uiso 0.67(2) 1 calc R U P A 1
C10 C 0.8765(8) 0.3516(7) 0.8952(6) 0.044(2) Uani 0.67(2) 1 d . . P A 1
H10A H 0.9462 0.3585 0.8711 0.066 Uiso 0.67(2) 1 calc R U P A 1
H10B H 0.8906 0.3504 0.9448 0.066 Uiso 0.67(2) 1 calc R U P A 1
H10C H 0.8277 0.3998 0.8839 0.066 Uiso 0.67(2) 1 calc R U P A 1
C8A C 0.9207(15) 0.237(2) 0.9170(15) 0.070(6) Uani 0.33(2) 1 d . . P A 2
H8AA H 0.9882 0.2421 0.8903 0.104 Uiso 0.33(2) 1 calc R U P A 2
H8AB H 0.9098 0.1774 0.9307 0.104 Uiso 0.33(2) 1 calc R U P A 2
H8AC H 0.9270 0.2736 0.9581 0.104 Uiso 0.33(2) 1 calc R U P A 2
C9A C 0.8536(17) 0.3658(17) 0.8577(17) 0.070(6) Uani 0.33(2) 1 d . . P A 2
H9AA H 0.8121 0.3861 0.8175 0.104 Uiso 0.33(2) 1 calc R U P A 2
H9AB H 0.9326 0.3700 0.8489 0.104 Uiso 0.33(2) 1 calc R U P A 2
H9AC H 0.8354 0.4012 0.8976 0.104 Uiso 0.33(2) 1 calc R U P A 2
C10A C 0.8199(18) 0.231(2) 0.8039(13) 0.070(6) Uani 0.33(2) 1 d . . P A 2
H10D H 0.8858 0.2488 0.7793 0.104 Uiso 0.33(2) 1 calc R U P A 2
H10E H 0.7542 0.2509 0.7791 0.104 Uiso 0.33(2) 1 calc R U P A 2
H10F H 0.8183 0.1678 0.8070 0.104 Uiso 0.33(2) 1 calc R U P A 2

loop_
_atom_site_aniso_label
_atom_site_aniso_U_11
_atom_site_aniso_U_22
_atom_site_aniso_U_33
_atom_site_aniso_U_23
_atom_site_aniso_U_13
_atom_site_aniso_U_12
Sb1 0.02291(18) 0.0393(2) 0.02334(18) 0.00093(19) 0.00029(13) 0.00210(18)
Cl11 0.0376(8) 0.0446(9) 0.0416(9) 0.0124(7) -0.0112(7) -0.0038(7)
Cl12 0.0531(10) 0.0907(13) 0.0375(9) 0.0106(9) -0.0097(8) 0.0249(9)
Cl13 0.0324(8) 0.0804(12) 0.0494(10) -0.0047(9) 0.0029(7) -0.0228(8)
Cl14 0.0480(9) 0.0372(9) 0.0485(9) 0.0045(7) 0.0101(7) -0.0086(7)
Cl15 0.0313(8) 0.0570(10) 0.0493(10) -0.0197(8) 0.0043(7) -0.0010(7)
Cl16 0.0575(10) 0.0640(11) 0.0379(9) -0.0112(8) 0.0088(8) 0.0198(8)
Cl1 0.0532(10) 0.0577(11) 0.0728(12) -0.0216(9) -0.0032(9) -0.0258(9)
Cl2 0.0595(10) 0.0462(10) 0.0427(9) -0.0193(8) 0.0024(8) 0.0057(8)
O1 0.0197(18) 0.024(2) 0.033(2) 0.0019(16) 0.0020(16) 0.0050(15)
O2 0.034(2) 0.029(2) 0.091(3) 0.023(2) 0.010(2) -0.0015(19)
O3 0.052(2) 0.031(2) 0.047(2) 0.005(2) 0.012(2) 0.019(2)
O4 0.038(2) 0.025(2) 0.032(2) 0.0056(17) 0.0125(18) 0.0064(17)
N1 0.016(2) 0.018(2) 0.025(2) 0.0038(18) 0.0059(17) 0.0007(17)
C1 0.022(3) 0.026(3) 0.017(3) 0.000(2) 0.001(2) 0.001(2)
C2 0.014(2) 0.029(3) 0.024(3) -0.001(2) -0.001(2) 0.002(2)
C3 0.025(3) 0.028(3) 0.031(3) 0.006(3) 0.007(2) 0.001(2)
C4 0.022(3) 0.041(4) 0.020(3) -0.006(3) -0.001(2) -0.001(2)
C5 0.028(3) 0.032(3) 0.024(3) -0.007(3) 0.002(2) 0.010(2)
C6 0.021(3) 0.018(3) 0.022(3) -0.003(2) -0.002(2) 0.001(2)
C7 0.026(3) 0.045(4) 0.031(3) -0.004(3) 0.012(2) -0.004(3)
C11 0.023(3) 0.016(3) 0.028(3) -0.004(2) 0.003(2) 0.000(2)
C12 0.029(3) 0.030(3) 0.033(3) -0.004(3) 0.005(2) -0.005(3)
C13 0.032(3) 0.035(4) 0.048(4) 0.003(3) 0.012(3) -0.008(3)
C14 0.031(3) 0.026(3) 0.044(4) -0.004(3) 0.000(3) -0.004(2)
C15 0.042(3) 0.026(3) 0.032(3) -0.008(3) -0.001(3) 0.003(3)
C16 0.023(3) 0.029(3) 0.032(3) 0.000(3) 0.001(2) 0.001(2)
C17 0.020(3) 0.020(3) 0.024(3) 0.001(2) 0.003(2) -0.003(2)
C18 0.026(3) 0.023(3) 0.029(3) 0.001(2) 0.009(2) 0.004(2)
C19 0.031(3) 0.029(3) 0.026(3) 0.001(3) 0.002(2) -0.003(2)
C20 0.038(3) 0.028(3) 0.024(3) -0.004(2) 0.003(3) -0.003(3)
C21 0.028(3) 0.042(4) 0.030(3) -0.005(3) 0.006(3) 0.006(3)
C22 0.016(3) 0.034(3) 0.033(3) -0.003(3) 0.001(2) -0.001(2)
C23 0.026(3) 0.028(3) 0.030(3) 0.003(3) 0.005(2) 0.002(2)
C24 0.026(3) 0.031(3) 0.039(3) 0.006(3) -0.004(3) 0.009(3)
C25 0.027(3) 0.046(4) 0.052(4) -0.005(3) -0.008(3) 0.008(3)
C26 0.051(4) 0.036(4) 0.047(4) -0.010(3) -0.007(3) 0.019(3)
C27 0.018(3) 0.025(3) 0.033(3) -0.002(3) 0.000(2) 0.000(2)
C28 0.046(4) 0.027(3) 0.032(3) 0.011(3) 0.002(3) 0.002(3)
C29 0.050(4) 0.055(4) 0.052(4) 0.020(3) 0.020(3) 0.012(3)
C30 0.076(5) 0.053(4) 0.042(4) 0.012(3) -0.016(4) -0.010(4)
C8 0.025(3) 0.064(5) 0.044(4) -0.001(3) 0.011(3) 0.004(3)
C9 0.025(3) 0.064(5) 0.044(4) -0.001(3) 0.011(3) 0.004(3)
C10 0.025(3) 0.064(5) 0.044(4) -0.001(3) 0.011(3) 0.004(3)
C8A 0.019(7) 0.109(14) 0.082(12) 0.010(9) 0.013(7) -0.007(7)
C9A 0.019(7) 0.109(14) 0.082(12) 0.010(9) 0.013(7) -0.007(7)
C10A 0.019(7) 0.109(14) 0.082(12) 0.010(9) 0.013(7) -0.007(7)

loop_
_atom_type_symbol
_atom_type_description
_atom_type_scat_dispersion_real
_atom_type_scat_dispersion_imag
_atom_type_scat_source
C C 0.0033 0.0016 'International Tables Vol C Tables 4.2.6.8 and 6.1.1.4'
H H 0.0000 0.0000 'International Tables Vol C Tables 4.2.6.8 and 6.1.1.4'
O O 0.0106 0.0060 'International Tables Vol C Tables 4.2.6.8 and 6.1.1.4'
N N 0.0061 0.0033 'International Tables Vol C Tables 4.2.6.8 and 6.1.1.4'
Cl Cl 0.1484 0.1585 'International Tables Vol C Tables 4.2.6.8 and 6.1.1.4'
Sb Sb -0.5866 1.5461 'International Tables Vol C Tables 4.2.6.8 and 6.1.1.4'

loop_
_geom_angle_atom_site_label_1
_geom_angle_atom_site_label_2
_geom_angle_atom_site_label_3
_geom_angle
_geom_angle_site_symmetry_1
_geom_angle_site_symmetry_3
_geom_angle_publ_flag
Cl16 Sb1 Cl12 91.00(6) . . ?
Cl16 Sb1 Cl11 89.74(6) . . ?
Cl12 Sb1 Cl11 178.37(6) . . ?
Cl16 Sb1 Cl14 89.99(6) . . ?
Cl12 Sb1 Cl14 91.89(6) . . ?
Cl11 Sb1 Cl14 89.56(5) . . ?
Cl16 Sb1 Cl15 179.82(6) . . ?
Cl12 Sb1 Cl15 89.18(6) . . ?
Cl11 Sb1 Cl15 90.08(5) . . ?
Cl14 Sb1 Cl15 90.00(5) . . ?
Cl16 Sb1 Cl13 90.81(6) . . ?
Cl12 Sb1 Cl13 89.21(6) . . ?
Cl11 Sb1 Cl13 89.33(5) . . ?
Cl14 Sb1 Cl13 178.63(6) . . ?
Cl15 Sb1 Cl13 89.19(5) . . ?
C23 O1 C24 115.9(4) . . ?
C27 O4 C28 117.6(4) . . ?
C11 N1 C17 125.4(4) . . ?
C11 N1 C1 117.5(4) . . ?
C17 N1 C1 117.0(4) . . ?
C6 C1 C2 120.3(4) . . ?
C6 C1 N1 120.3(4) . . ?
C2 C1 N1 119.4(4) . . ?
C3 C2 C1 118.7(4) . . ?
C3 C2 C23 115.1(5) . . ?
C1 C2 C23 126.2(4) . . ?
C4 C3 C2 122.9(5) . . ?
C3 C4 C5 116.7(5) . . ?
C3 C4 C7 120.4(5) . . ?
C5 C4 C7 122.9(5) . . ?
C4 C5 C6 122.7(5) . . ?
C1 C6 C5 118.7(4) . . ?
C1 C6 C27 126.0(4) . . ?
C5 C6 C27 115.1(4) . . ?
C10A C7 C4 112.8(9) . . ?
C4 C7 C10 109.0(5) . . ?
C10A C7 C8A 113.6(12) . . ?
C4 C7 C8A 113.1(8) . . ?
C4 C7 C8 108.2(5) . . ?
C10 C7 C8 108.4(6) . . ?
C4 C7 C9 111.8(5) . . ?
C10 C7 C9 110.1(6) . . ?
C8 C7 C9 109.3(6) . . ?
C10A C7 C9A 101.8(13) . . ?
C4 C7 C9A 112.7(9) . . ?
C8A C7 C9A 101.9(11) . . ?
N1 C11 C16 119.8(4) . . ?
N1 C11 C12 120.8(4) . . ?
C16 C11 C12 119.5(5) . . ?
C13 C12 C11 119.3(5) . . ?
C12 C13 C14 120.2(5) . . ?
C15 C14 C13 121.3(5) . . ?
C15 C14 Cl1 118.6(4) . . ?
C13 C14 Cl1 120.0(4) . . ?
C14 C15 C16 119.6(5) . . ?
C15 C16 C11 120.0(5) . . ?
C22 C17 N1 121.0(4) . . ?
C22 C17 C18 119.4(4) . . ?
N1 C17 C18 119.5(4) . . ?
C19 C18 C17 120.7(4) . . ?
C18 C19 C20 118.8(5) . . ?
C21 C20 C19 121.5(5) . . ?
C21 C20 Cl2 119.6(4) . . ?
C19 C20 Cl2 118.9(4) . . ?
C22 C21 C20 119.8(5) . . ?
C21 C22 C17 119.8(5) . . ?
O2 C23 O1 125.3(5) . . ?
O2 C23 C2 121.2(4) . . ?
O1 C23 C2 113.4(4) . . ?
O1 C24 C26 110.5(4) . . ?
O1 C24 C25 105.6(4) . . ?
C26 C24 C25 113.8(5) . . ?
O3 C27 O4 125.1(5) . . ?
O3 C27 C6 123.0(5) . . ?
O4 C27 C6 111.8(4) . . ?
O4 C28 C30 107.9(4) . . ?
O4 C28 C29 104.8(4) . . ?
C30 C28 C29 113.7(5) . . ?

loop_
_geom_bond_atom_site_label_1
_geom_bond_atom_site_label_2
_geom_bond_distance
_geom_bond_site_symmetry_2
_geom_bond_publ_flag
Sb1 Cl16 2.3479(15) . ?
Sb1 Cl12 2.3485(15) . ?
Sb1 Cl11 2.3589(14) . ?
Sb1 Cl14 2.3590(15) . ?
Sb1 Cl15 2.3738(15) . ?
Sb1 Cl13 2.3746(15) . ?
Cl1 C14 1.722(5) . ?
Cl2 C20 1.732(5) . ?
O1 C23 1.321(5) . ?
O1 C24 1.480(5) . ?
O2 C23 1.195(5) . ?
O3 C27 1.188(5) . ?
O4 C27 1.335(6) . ?
O4 C28 1.479(6) . ?
N1 C11 1.383(5) . ?
N1 C17 1.397(6) . ?
N1 C1 1.454(6) . ?
C1 C6 1.387(6) . ?
C1 C2 1.395(6) . ?
C2 C3 1.387(6) . ?
C2 C23 1.513(6) . ?
C3 C4 1.383(6) . ?
C4 C5 1.385(7) . ?
C4 C7 1.523(6) . ?
C5 C6 1.393(6) . ?
C6 C27 1.510(6) . ?
C7 C10A 1.46(3) . ?
C7 C10 1.526(11) . ?
C7 C8A 1.54(2) . ?
C7 C8 1.546(12) . ?
C7 C9 1.557(11) . ?
C7 C9A 1.60(3) . ?
C11 C16 1.401(6) . ?
C11 C12 1.409(6) . ?
C12 C13 1.365(7) . ?
C13 C14 1.386(7) . ?
C14 C15 1.366(7) . ?
C15 C16 1.377(6) . ?
C17 C22 1.396(6) . ?
C17 C18 1.401(6) . ?
C18 C19 1.364(6) . ?
C19 C20 1.389(7) . ?
C20 C21 1.377(6) . ?
C21 C22 1.370(7) . ?
C24 C26 1.498(7) . ?
C24 C25 1.509(7) . ?
C28 C30 1.491(7) . ?
C28 C29 1.519(7) . ?

loop_
_geom_torsion_atom_site_label_1
_geom_torsion_atom_site_label_2
_geom_torsion_atom_site_label_3
_geom_torsion_atom_site_label_4
_geom_torsion
_geom_torsion_site_symmetry_1
_geom_torsion_site_symmetry_2
_geom_torsion_site_symmetry_3
_geom_torsion_site_symmetry_4
_geom_torsion_publ_flag
C11 N1 C1 C6 -75.1(6) . . . . ?
C17 N1 C1 C6 108.0(5) . . . . ?
C11 N1 C1 C2 104.6(5) . . . . ?
C17 N1 C1 C2 -72.3(5) . . . . ?
C6 C1 C2 C3 -1.5(7) . . . . ?
N1 C1 C2 C3 178.7(4) . . . . ?
C6 C1 C2 C23 175.5(5) . . . . ?
N1 C1 C2 C23 -4.2(7) . . . . ?
C1 C2 C3 C4 1.0(8) . . . . ?
C23 C2 C3 C4 -176.4(5) . . . . ?
C2 C3 C4 C5 1.1(8) . . . . ?
C2 C3 C4 C7 -179.1(5) . . . . ?
C3 C4 C5 C6 -2.9(7) . . . . ?
C7 C4 C5 C6 177.4(5) . . . . ?
C2 C1 C6 C5 -0.1(7) . . . . ?
N1 C1 C6 C5 179.6(4) . . . . ?
C2 C1 C6 C27 174.1(4) . . . . ?
N1 C1 C6 C27 -6.2(7) . . . . ?
C4 C5 C6 C1 2.4(7) . . . . ?
C4 C5 C6 C27 -172.4(4) . . . . ?
C3 C4 C7 C10A -93.7(15) . . . . ?
C5 C4 C7 C10A 86.1(15) . . . . ?
C3 C4 C7 C10 52.5(8) . . . . ?
C5 C4 C7 C10 -127.8(7) . . . . ?
C3 C4 C7 C8A 135.7(16) . . . . ?
C5 C4 C7 C8A -44.6(17) . . . . ?
C3 C4 C7 C8 -65.3(8) . . . . ?
C5 C4 C7 C8 114.5(7) . . . . ?
C3 C4 C7 C9 174.3(7) . . . . ?
C5 C4 C7 C9 -5.9(9) . . . . ?
C3 C4 C7 C9A 20.8(14) . . . . ?
C5 C4 C7 C9A -159.4(13) . . . . ?
C17 N1 C11 C16 153.9(4) . . . . ?
C1 N1 C11 C16 -22.7(6) . . . . ?
C17 N1 C11 C12 -27.6(7) . . . . ?
C1 N1 C11 C12 155.8(4) . . . . ?
N1 C11 C12 C13 -177.7(4) . . . . ?
C16 C11 C12 C13 0.8(7) . . . . ?
C11 C12 C13 C14 -0.3(8) . . . . ?
C12 C13 C14 C15 -1.0(8) . . . . ?
C12 C13 C14 Cl1 177.1(4) . . . . ?
C13 C14 C15 C16 1.8(8) . . . . ?
Cl1 C14 C15 C16 -176.3(4) . . . . ?
C14 C15 C16 C11 -1.3(7) . . . . ?
N1 C11 C16 C15 178.6(4) . . . . ?
C12 C11 C16 C15 0.1(7) . . . . ?
C11 N1 C17 C22 -28.4(7) . . . . ?
C1 N1 C17 C22 148.2(4) . . . . ?
C11 N1 C17 C18 155.4(4) . . . . ?
C1 N1 C17 C18 -28.1(6) . . . . ?
C22 C17 C18 C19 -0.7(7) . . . . ?
N1 C17 C18 C19 175.6(4) . . . . ?
C17 C18 C19 C20 -1.3(7) . . . . ?
C18 C19 C20 C21 2.8(8) . . . . ?
C18 C19 C20 Cl2 -174.8(4) . . . . ?
C19 C20 C21 C22 -2.4(8) . . . . ?
Cl2 C20 C21 C22 175.3(4) . . . . ?
C20 C21 C22 C17 0.3(8) . . . . ?
N1 C17 C22 C21 -175.1(4) . . . . ?
C18 C17 C22 C21 1.2(7) . . . . ?
C24 O1 C23 O2 5.7(8) . . . . ?
C24 O1 C23 C2 -173.7(4) . . . . ?
C3 C2 C23 O2 -23.9(7) . . . . ?
C1 C2 C23 O2 159.0(5) . . . . ?
C3 C2 C23 O1 155.6(4) . . . . ?
C1 C2 C23 O1 -21.6(7) . . . . ?
C23 O1 C24 C26 -78.4(6) . . . . ?
C23 O1 C24 C25 158.2(4) . . . . ?
C28 O4 C27 O3 7.6(7) . . . . ?
C28 O4 C27 C6 -169.8(4) . . . . ?
C1 C6 C27 O3 160.5(5) . . . . ?
C5 C6 C27 O3 -25.0(7) . . . . ?
C1 C6 C27 O4 -22.0(7) . . . . ?
C5 C6 C27 O4 152.5(4) . . . . ?
C27 O4 C28 C30 92.5(5) . . . . ?
C27 O4 C28 C29 -145.9(5) . . . . ?
